data_1559239
loop_
_publ_author_name
'Liu, Zhong'
'Tu, Xian-Shuang'
'Guo, Le-Tao'
'Wang, Xiao-Chen'

_publ_section_title
;
 Aluminum--Catalyzed Tunable Halodefluorination of Trifluoromethyl- and
 Difluoroalkyl-Substituted Olefins
;
_journal_name_full 'Chemical Science'
_journal_paper_doi 10.1039/D0SC03883K
_journal_year 2020
_chemical_formula_sum 'C15 H11 Cl3'
_chemical_formula_weight 297.58
_space_group_crystal_system triclinic
_space_group_IT_number 2
_space_group_name_Hall '-P 1'
_space_group_name_H-M_alt 'P -1'
_atom_sites_solution_hydrogens geom
_audit_creation_method SHELXL-2018/3
_audit_update_record
;
2020-05-13 deposited with the CCDC.	2020-10-01 downloaded from the CCDC.
;
_cell_angle_alpha 105.723(5)
_cell_angle_beta 108.005(5)
_cell_angle_gamma 100.048(4)
_cell_formula_units_Z 8
_cell_length_a 13.0257(7)
_cell_length_b 13.3355(7)
_cell_length_c 18.0392(9)
_cell_measurement_reflns_used 12015
_cell_measurement_temperature 113(2)
_cell_measurement_theta_max 31.0430
_cell_measurement_theta_min 2.3330
_cell_volume 2752.0(3)
_computing_cell_refinement crystalclear
_computing_data_collection crystalclear
_computing_data_reduction 'CrysAlisPro 1.171.39.46 (Rigaku OD, 2018)'
_computing_molecular_graphics 'Bruker SHELXTL'
_computing_publication_material 'Bruker SHELXTL'
_computing_structure_refinement 'SHELXL-97 (Sheldrick, 1997)'
_computing_structure_solution 'SHELXS-97 (Sheldrick, 1990)'
_diffrn_ambient_temperature 113(2)
_diffrn_measured_fraction_theta_full 0.992
_diffrn_measured_fraction_theta_max 0.992
_diffrn_measurement_device_type 'rigaku saturn'
_diffrn_measurement_method '\w scans'
_diffrn_radiation_type MoK\a
_diffrn_radiation_wavelength 0.71073
_diffrn_reflns_av_R_equivalents 0.0462
_diffrn_reflns_av_unetI/netI 0.0585
_diffrn_reflns_Laue_measured_fraction_full 0.992
_diffrn_reflns_Laue_measured_fraction_max 0.992
_diffrn_reflns_limit_h_max 15
_diffrn_reflns_limit_h_min -15
_diffrn_reflns_limit_k_max 15
_diffrn_reflns_limit_k_min -15
_diffrn_reflns_limit_l_max 21
_diffrn_reflns_limit_l_min -21
_diffrn_reflns_number 21382
_diffrn_reflns_point_group_measured_fraction_full 0.992
_diffrn_reflns_point_group_measured_fraction_max 0.992
_diffrn_reflns_theta_full 25.020
_diffrn_reflns_theta_max 25.020
_diffrn_reflns_theta_min 1.654
_diffrn_source 'rotating anode'
_exptl_absorpt_coefficient_mu 0.643
_exptl_absorpt_correction_T_max 1
_exptl_absorpt_correction_T_min 0.69505
_exptl_absorpt_correction_type multi-scan
_exptl_absorpt_process_details
;
CrysAlisPro 1.171.39.46 (Rigaku Oxford Diffraction, 2018)
Empirical absorption correction using spherical harmonics,
 implemented in SCALE3 ABSPACK scaling algorithm.
;
_exptl_crystal_colour colorless
_exptl_crystal_density_diffrn 1.436
_exptl_crystal_description blocks
_exptl_crystal_F_000 1216
_exptl_crystal_size_max 0.200
_exptl_crystal_size_mid 0.180
_exptl_crystal_size_min 0.120
_refine_diff_density_max 1.298
_refine_diff_density_min -0.698
_refine_diff_density_rms 0.144
_refine_ls_extinction_method none
_refine_ls_goodness_of_fit_ref 1.081
_refine_ls_hydrogen_treatment constr
_refine_ls_matrix_type full
_refine_ls_number_parameters 649
_refine_ls_number_reflns 9633
_refine_ls_number_restraints 0
_refine_ls_restrained_S_all 1.081
_refine_ls_R_factor_all 0.1175
_refine_ls_R_factor_gt 0.0986
_refine_ls_shift/su_max 0.003
_refine_ls_shift/su_mean 0.001
_refine_ls_structure_factor_coef Fsqd
_refine_ls_weighting_details 'w=1/[\s^2^(Fo^2^)+(0.1770P)^2^+9.2942P] where P=(Fo^2^+2Fc^2^)/3'
_refine_ls_weighting_scheme calc
_refine_ls_wR_factor_gt 0.2926
_refine_ls_wR_factor_ref 0.3124
_reflns_Friedel_coverage 0.000
_reflns_number_gt 7399
_reflns_number_total 9633
_reflns_threshold_expression 'I > 2\s(I)'
_cod_data_source_file d0sc03883k2.cif
_cod_data_source_block r20191017b
_cod_depositor_comments
;
The following automatic conversions were performed:

data item '_exptl_absorpt_correction_type' value 'MULTI-SCAN' was
changed to 'multi-scan' in accordance with the
/home/data/users/saulius/crontab/automatic-downloads/rss-feeds/RSC/lib/dictionaries/cif_core.dic
dictionary named 'cif_core.dic' version 2.4.2 last updated on
2011-04-26.

Automatic conversion script
Id: cif_fix_values 7556 2019-12-06 15:28:31Z antanas 

2022-06-10
Z value and formula fixed to values more according to usual
chemical conventions.                 miguel
;
_cod_original_formula_sum 'C30 H22 Cl6'
_cod_original_formula_weight 595.17
_cod_original_formula_units_Z 4
_cod_database_code 1559239
_shelx_shelxl_version_number 2018/3
_shelx_space_group_comment
;
The symmetry employed for this shelxl refinement is uniquely defined
by the following loop, which should always be used as a source of
symmetry information in preference to the above space-group names.
They are only intended as comments.
;
_shelx_estimated_absorpt_t_min 0.882
_shelx_estimated_absorpt_t_max 0.927

loop_
_space_group_symop_operation_xyz
'x, y, z'
'-x, -y, -z'

loop_
_atom_site_label
_atom_site_type_symbol
_atom_site_fract_x
_atom_site_fract_y
_atom_site_fract_z
_atom_site_U_iso_or_equiv
_atom_site_adp_type
_atom_site_occupancy
_atom_site_site_symmetry_order
_atom_site_calc_flag
_atom_site_refinement_flags_posn
_atom_site_refinement_flags_adp
_atom_site_refinement_flags_occupancy
_atom_site_disorder_assembly
_atom_site_disorder_group
Cl1 Cl 1.02887(13) 1.07745(15) 0.13947(11) 0.0495(5) Uani 1 1 d . . . . .
Cl2 Cl 0.96141(16) 1.20156(16) -0.02980(15) 0.0624(6) Uani 1 1 d . . . . .
Cl3 Cl 0.74975(17) 1.04603(16) -0.13977(12) 0.0563(5) Uani 1 1 d . . . . .
Cl4 Cl 0.1341(2) 0.28381(15) 0.87671(14) 0.0619(6) Uani 1 1 d . . . . .
Cl5 Cl 0.00863(17) -0.01493(16) 0.68494(14) 0.0647(6) Uani 1 1 d . . . . .
Cl6 Cl 0.12043(17) 0.06591(16) 0.59034(11) 0.0560(5) Uani 1 1 d . . . . .
Cl7 Cl 0.45699(16) 0.89798(15) 0.36535(11) 0.0505(5) Uani 1 1 d . . . . .
Cl8 Cl 0.74425(16) 1.00931(15) 0.54972(14) 0.0580(5) Uani 1 1 d . . . . .
Cl9 Cl 0.68841(16) 0.89681(15) 0.65150(11) 0.0539(5) Uani 1 1 d . . . . .
Cl10 Cl -0.09178(18) 0.25171(15) 0.60474(15) 0.0679(7) Uani 1 1 d . . . . .
Cl11 Cl -0.20718(18) 0.2923(2) 0.80398(14) 0.0670(6) Uani 1 1 d . . . . .
Cl12 Cl -0.03428(17) 0.49288(19) 0.90000(11) 0.0616(6) Uani 1 1 d . . . . .
C1 C 0.4592(5) 0.6213(5) -0.0431(4) 0.0341(13) Uani 1 1 d . . . . .
H1 H 0.517766 0.602218 -0.059604 0.041 Uiso 1 1 calc R U . . .
C2 C 0.3712(5) 0.5400(5) -0.0483(4) 0.0371(14) Uani 1 1 d . . . . .
H2 H 0.369324 0.465935 -0.069385 0.045 Uiso 1 1 calc R U . . .
C3 C 0.2874(5) 0.5664(5) -0.0232(4) 0.0408(15) Uani 1 1 d . . . . .
H3 H 0.228753 0.511021 -0.025196 0.049 Uiso 1 1 calc R U . . .
C4 C 0.2885(5) 0.6752(5) 0.0053(4) 0.0413(15) Uani 1 1 d . . . . .
H4 H 0.229723 0.693797 0.021708 0.050 Uiso 1 1 calc R U . . .
C5 C 0.3752(5) 0.7560(5) 0.0096(4) 0.0370(14) Uani 1 1 d . . . . .
H5 H 0.375184 0.829692 0.028824 0.044 Uiso 1 1 calc R U . . .
C6 C 0.4624(5) 0.7307(5) -0.0138(3) 0.0306(13) Uani 1 1 d . . . . .
C7 C 0.5588(5) 0.8189(5) -0.0049(3) 0.0301(12) Uani 1 1 d . . . . .
C8 C 0.5838(5) 0.9243(5) 0.0502(4) 0.0336(13) Uani 1 1 d . . . . .
H8 H 0.538971 0.939757 0.082159 0.040 Uiso 1 1 calc R U . . .
C9 C 0.6727(5) 1.0070(5) 0.0592(4) 0.0353(14) Uani 1 1 d . . . . .
H9 H 0.687856 1.077823 0.097225 0.042 Uiso 1 1 calc R U . . .
C10 C 0.7401(5) 0.9876(5) 0.0132(4) 0.0338(13) Uani 1 1 d . . . . .
C11 C 0.7167(5) 0.8817(5) -0.0407(4) 0.0330(13) Uani 1 1 d . . . . .
H11 H 0.762348 0.865900 -0.071953 0.040 Uiso 1 1 calc R U . . .
C12 C 0.6284(5) 0.7997(5) -0.0491(4) 0.0320(13) Uani 1 1 d . . . . .
H12 H 0.614701 0.728424 -0.086013 0.038 Uiso 1 1 calc R U . . .
C13 C 0.8350(5) 1.0775(5) 0.0245(4) 0.0357(14) Uani 1 1 d . . . . .
C14 C 0.9189(6) 1.1416(6) 0.1108(5) 0.0507(18) Uani 1 1 d . . . . .
H14A H 0.880228 1.147574 0.150498 0.061 Uiso 1 1 calc R U . . .
H14B H 0.952439 1.215823 0.113722 0.061 Uiso 1 1 calc R U . . .
C15 C 0.8473(6) 1.1047(5) -0.0394(5) 0.0442(16) Uani 1 1 d . . . . .
C16 C 0.5083(6) 0.5846(5) 0.7263(4) 0.0402(15) Uani 1 1 d . . . . .
H16 H 0.431253 0.577784 0.698088 0.048 Uiso 1 1 calc R U . . .
C17 C 0.5901(6) 0.6679(5) 0.7277(4) 0.0431(15) Uani 1 1 d . . . . .
H17 H 0.568081 0.716147 0.699652 0.052 Uiso 1 1 calc R U . . .
C18 C 0.7035(6) 0.6818(5) 0.7693(4) 0.0428(15) Uani 1 1 d . . . . .
H18 H 0.759553 0.739280 0.770764 0.051 Uiso 1 1 calc R U . . .
C19 C 0.7325(6) 0.6089(6) 0.8087(5) 0.0544(19) Uani 1 1 d . . . . .
H19 H 0.809597 0.616745 0.837680 0.065 Uiso 1 1 calc R U . . .
C20 C 0.6510(6) 0.5252(6) 0.8064(5) 0.0524(18) Uani 1 1 d . . . . .
H20 H 0.673796 0.476254 0.833489 0.063 Uiso 1 1 calc R U . . .
C21 C 0.5364(5) 0.5102(5) 0.7656(4) 0.0334(13) Uani 1 1 d . . . . .
C22 C 0.4490(5) 0.4202(5) 0.7620(4) 0.0306(12) Uani 1 1 d . . . . .
C23 C 0.4748(5) 0.3513(5) 0.8076(4) 0.0387(14) Uani 1 1 d . . . . .
H23 H 0.550831 0.362473 0.841567 0.046 Uiso 1 1 calc R U . . .
C24 C 0.3915(5) 0.2673(5) 0.8041(4) 0.0371(14) Uani 1 1 d . . . . .
H24 H 0.411997 0.222270 0.835579 0.044 Uiso 1 1 calc R U . . .
C25 C 0.2800(5) 0.2476(5) 0.7561(4) 0.0327(13) Uani 1 1 d . . . . .
C26 C 0.2528(5) 0.3148(5) 0.7101(4) 0.0416(15) Uani 1 1 d . . . . .
H26 H 0.176544 0.303352 0.676439 0.050 Uiso 1 1 calc R U . . .
C27 C 0.3361(6) 0.3983(5) 0.7129(4) 0.0417(15) Uani 1 1 d . . . . .
H27 H 0.315223 0.441929 0.680127 0.050 Uiso 1 1 calc R U . . .
C28 C 0.1909(5) 0.1620(5) 0.7571(4) 0.0373(14) Uani 1 1 d . . . . .
C29 C 0.1831(6) 0.1686(6) 0.8389(4) 0.0452(16) Uani 1 1 d . . . . .
H29A H 0.258006 0.176242 0.879380 0.054 Uiso 1 1 calc R U . . .
H29B H 0.130459 0.101029 0.832833 0.054 Uiso 1 1 calc R U . . .
C30 C 0.1163(6) 0.0834(5) 0.6874(4) 0.0425(15) Uani 1 1 d . . . . .
C31 C 0.2537(5) 0.3698(5) 0.4732(4) 0.0393(15) Uani 1 1 d . . . . .
H31 H 0.308127 0.353355 0.450544 0.047 Uiso 1 1 calc R U . . .
C32 C 0.1767(6) 0.2868(5) 0.4752(4) 0.0441(16) Uani 1 1 d . . . . .
H32 H 0.179217 0.214122 0.454454 0.053 Uiso 1 1 calc R U . . .
C33 C 0.0953(6) 0.3079(5) 0.5072(4) 0.0415(15) Uani 1 1 d . . . . .
H33 H 0.041792 0.250330 0.508130 0.050 Uiso 1 1 calc R U . . .
C34 C 0.0936(5) 0.4158(5) 0.5382(4) 0.0377(14) Uani 1 1 d . . . . .
H34 H 0.038878 0.431885 0.560660 0.045 Uiso 1 1 calc R U . . .
C35 C 0.1711(5) 0.4986(5) 0.5361(4) 0.0354(14) Uani 1 1 d . . . . .
H35 H 0.168726 0.571224 0.557149 0.042 Uiso 1 1 calc R U . . .
C36 C 0.2536(5) 0.4784(5) 0.5039(4) 0.0327(13) Uani 1 1 d . . . . .
C37 C 0.3356(5) 0.5680(5) 0.5000(3) 0.0310(13) Uani 1 1 d . . . . .
C38 C 0.3579(5) 0.6764(5) 0.5494(4) 0.0336(13) Uani 1 1 d . . . . .
H38 H 0.320669 0.693343 0.586968 0.040 Uiso 1 1 calc R U . . .
C39 C 0.4333(5) 0.7594(5) 0.5446(4) 0.0357(14) Uani 1 1 d . . . . .
H39 H 0.446902 0.832247 0.578811 0.043 Uiso 1 1 calc R U . . .
C40 C 0.4892(5) 0.7376(5) 0.4904(4) 0.0351(13) Uani 1 1 d . . . . .
C41 C 0.4668(6) 0.6311(5) 0.4401(4) 0.0395(15) Uani 1 1 d . . . . .
H41 H 0.503648 0.614857 0.402220 0.047 Uiso 1 1 calc R U . . .
C42 C 0.3906(5) 0.5475(5) 0.4445(4) 0.0389(15) Uani 1 1 d . . . . .
H42 H 0.375750 0.475109 0.409021 0.047 Uiso 1 1 calc R U . . .
C43 C 0.5708(5) 0.8256(5) 0.4852(4) 0.0372(14) Uani 1 1 d . . . . .
C44 C 0.5596(6) 0.8289(6) 0.4003(4) 0.0469(17) Uani 1 1 d . . . . .
H44A H 0.536395 0.753887 0.360398 0.056 Uiso 1 1 calc R U . . .
H44B H 0.633365 0.866969 0.402359 0.056 Uiso 1 1 calc R U . . .
C45 C 0.6549(6) 0.8999(5) 0.5525(5) 0.0434(16) Uani 1 1 d . . . . .
C46 C 0.3512(5) 0.7787(5) 0.7819(4) 0.0376(14) Uani 1 1 d . . . . .
H46 H 0.373178 0.738217 0.817053 0.045 Uiso 1 1 calc R U . . .
C47 C 0.4326(6) 0.8612(5) 0.7818(4) 0.0413(15) Uani 1 1 d . . . . .
H47 H 0.509152 0.876240 0.816384 0.050 Uiso 1 1 calc R U . . .
C48 C 0.4027(6) 0.9212(5) 0.7319(4) 0.0441(16) Uani 1 1 d . . . . .
H48 H 0.457999 0.978424 0.732360 0.053 Uiso 1 1 calc R U . . .
C49 C 0.2926(7) 0.8976(6) 0.6816(5) 0.0535(19) Uani 1 1 d . . . . .
H49 H 0.272064 0.938973 0.646892 0.064 Uiso 1 1 calc R U . . .
C50 C 0.2099(6) 0.8148(6) 0.6797(5) 0.0447(16) Uani 1 1 d . . . . .
H50 H 0.134137 0.799270 0.643239 0.054 Uiso 1 1 calc R U . . .
C51 C 0.2378(5) 0.7537(5) 0.7316(4) 0.0352(14) Uani 1 1 d . . . . .
C52 C 0.1510(5) 0.6667(5) 0.7329(3) 0.0328(13) Uani 1 1 d . . . . .
C53 C 0.0357(5) 0.6572(5) 0.6992(4) 0.0359(14) Uani 1 1 d . . . . .
H53 H 0.012163 0.708578 0.675193 0.043 Uiso 1 1 calc R U . . .
C54 C -0.0451(5) 0.5749(5) 0.7001(4) 0.0373(14) Uani 1 1 d . . . . .
H54 H -0.122450 0.570207 0.675779 0.045 Uiso 1 1 calc R U . . .
C55 C -0.0146(5) 0.4995(5) 0.7358(4) 0.0358(14) Uani 1 1 d . . . . .
C56 C 0.1005(6) 0.5080(6) 0.7691(4) 0.0451(16) Uani 1 1 d . . . . .
H56 H 0.123531 0.456215 0.792849 0.054 Uiso 1 1 calc R U . . .
C57 C 0.1808(6) 0.5892(5) 0.7683(4) 0.0413(15) Uani 1 1 d . . . . .
H57 H 0.258019 0.592985 0.792285 0.050 Uiso 1 1 calc R U . . .
C58 C -0.1006(5) 0.4081(5) 0.7339(4) 0.0384(14) Uani 1 1 d . . . . .
C59 C -0.1750(6) 0.3260(6) 0.6504(5) 0.0490(17) Uani 1 1 d . . . . .
H59A H -0.212005 0.362980 0.613557 0.059 Uiso 1 1 calc R U . . .
H59B H -0.234322 0.274754 0.656257 0.059 Uiso 1 1 calc R U . . .
C60 C -0.1111(6) 0.3987(6) 0.8026(4) 0.0477(17) Uani 1 1 d . . . . .

loop_
_atom_site_aniso_label
_atom_site_aniso_U_11
_atom_site_aniso_U_22
_atom_site_aniso_U_33
_atom_site_aniso_U_23
_atom_site_aniso_U_13
_atom_site_aniso_U_12
Cl1 0.0278(8) 0.0568(10) 0.0485(10) 0.0170(8) 0.0017(7) 0.0004(7)
Cl2 0.0444(11) 0.0513(10) 0.0979(16) 0.0375(11) 0.0304(11) 0.0037(8)
Cl3 0.0516(11) 0.0633(11) 0.0555(11) 0.0314(9) 0.0178(9) 0.0072(9)
Cl4 0.0903(15) 0.0479(10) 0.0837(14) 0.0358(10) 0.0646(13) 0.0277(10)
Cl5 0.0428(10) 0.0514(11) 0.0777(14) 0.0227(10) 0.0042(9) -0.0069(8)
Cl6 0.0533(11) 0.0566(11) 0.0389(9) 0.0127(8) 0.0003(8) 0.0062(9)
Cl7 0.0530(11) 0.0606(11) 0.0517(10) 0.0355(9) 0.0208(8) 0.0222(9)
Cl8 0.0465(10) 0.0507(10) 0.0792(14) 0.0267(10) 0.0278(10) 0.0052(8)
Cl9 0.0505(11) 0.0526(10) 0.0451(10) 0.0156(8) 0.0084(8) 0.0012(8)
Cl10 0.0535(12) 0.0442(10) 0.0862(15) -0.0075(10) 0.0410(11) -0.0130(8)
Cl11 0.0565(12) 0.0834(15) 0.0705(13) 0.0457(12) 0.0249(10) 0.0103(11)
Cl12 0.0514(11) 0.0890(15) 0.0363(9) 0.0217(9) 0.0087(8) 0.0145(10)
C1 0.028(3) 0.040(3) 0.029(3) 0.012(3) 0.003(2) 0.012(3)
C2 0.036(3) 0.036(3) 0.034(3) 0.014(3) 0.005(3) 0.008(3)
C3 0.032(3) 0.045(4) 0.041(4) 0.019(3) 0.007(3) 0.003(3)
C4 0.033(3) 0.048(4) 0.051(4) 0.027(3) 0.018(3) 0.014(3)
C5 0.031(3) 0.037(3) 0.043(4) 0.018(3) 0.011(3) 0.010(3)
C6 0.031(3) 0.037(3) 0.023(3) 0.013(2) 0.004(2) 0.012(3)
C7 0.027(3) 0.037(3) 0.022(3) 0.013(2) 0.001(2) 0.010(2)
C8 0.032(3) 0.037(3) 0.031(3) 0.011(3) 0.011(3) 0.012(3)
C9 0.031(3) 0.030(3) 0.036(3) 0.004(3) 0.009(3) 0.005(3)
C10 0.029(3) 0.036(3) 0.033(3) 0.013(3) 0.006(3) 0.011(3)
C11 0.026(3) 0.037(3) 0.031(3) 0.008(3) 0.009(2) 0.005(2)
C12 0.027(3) 0.034(3) 0.026(3) 0.006(2) 0.003(2) 0.008(2)
C13 0.031(3) 0.030(3) 0.045(4) 0.013(3) 0.013(3) 0.008(3)
C14 0.039(4) 0.041(4) 0.052(4) -0.006(3) 0.014(3) 0.002(3)
C15 0.033(3) 0.039(3) 0.063(4) 0.022(3) 0.019(3) 0.008(3)
C16 0.036(3) 0.042(3) 0.037(3) 0.016(3) 0.006(3) 0.008(3)
C17 0.041(4) 0.040(3) 0.045(4) 0.015(3) 0.012(3) 0.006(3)
C18 0.038(4) 0.037(3) 0.045(4) 0.005(3) 0.016(3) 0.001(3)
C19 0.025(3) 0.054(4) 0.068(5) 0.019(4) 0.004(3) 0.002(3)
C20 0.035(4) 0.051(4) 0.067(5) 0.028(4) 0.006(3) 0.011(3)
C21 0.035(3) 0.033(3) 0.026(3) 0.005(2) 0.008(2) 0.009(3)
C22 0.029(3) 0.030(3) 0.027(3) 0.007(2) 0.004(2) 0.010(2)
C23 0.028(3) 0.046(4) 0.032(3) 0.015(3) -0.002(3) 0.009(3)
C24 0.035(3) 0.040(3) 0.032(3) 0.019(3) 0.001(3) 0.011(3)
C25 0.033(3) 0.034(3) 0.027(3) 0.013(2) 0.004(2) 0.007(3)
C26 0.030(3) 0.046(4) 0.044(4) 0.024(3) 0.000(3) 0.010(3)
C27 0.036(4) 0.044(4) 0.047(4) 0.026(3) 0.009(3) 0.013(3)
C28 0.037(3) 0.036(3) 0.036(3) 0.019(3) 0.004(3) 0.012(3)
C29 0.038(4) 0.045(4) 0.049(4) 0.023(3) 0.008(3) 0.009(3)
C30 0.034(3) 0.045(4) 0.040(4) 0.020(3) -0.001(3) 0.008(3)
C31 0.030(3) 0.039(3) 0.043(4) 0.009(3) 0.008(3) 0.014(3)
C32 0.036(4) 0.031(3) 0.047(4) 0.005(3) 0.000(3) 0.009(3)
C33 0.037(4) 0.040(3) 0.040(4) 0.018(3) 0.004(3) 0.004(3)
C34 0.033(3) 0.043(3) 0.034(3) 0.018(3) 0.007(3) 0.007(3)
C35 0.038(3) 0.037(3) 0.030(3) 0.014(3) 0.009(3) 0.012(3)
C36 0.029(3) 0.034(3) 0.027(3) 0.010(2) 0.001(2) 0.007(2)
C37 0.026(3) 0.034(3) 0.024(3) 0.011(2) -0.002(2) 0.008(2)
C38 0.038(3) 0.035(3) 0.028(3) 0.012(3) 0.011(3) 0.011(3)
C39 0.038(3) 0.031(3) 0.031(3) 0.007(3) 0.008(3) 0.009(3)
C40 0.031(3) 0.041(3) 0.031(3) 0.012(3) 0.007(3) 0.013(3)
C41 0.039(4) 0.047(4) 0.034(3) 0.015(3) 0.014(3) 0.016(3)
C42 0.040(4) 0.038(3) 0.030(3) 0.003(3) 0.008(3) 0.013(3)
C43 0.037(3) 0.039(3) 0.041(4) 0.016(3) 0.018(3) 0.014(3)
C44 0.054(4) 0.053(4) 0.045(4) 0.022(3) 0.026(3) 0.019(3)
C45 0.040(4) 0.041(4) 0.051(4) 0.019(3) 0.018(3) 0.008(3)
C46 0.040(4) 0.041(3) 0.036(3) 0.019(3) 0.013(3) 0.015(3)
C47 0.040(4) 0.045(4) 0.036(3) 0.014(3) 0.011(3) 0.013(3)
C48 0.052(4) 0.036(3) 0.048(4) 0.015(3) 0.026(3) 0.009(3)
C49 0.066(5) 0.052(4) 0.057(5) 0.033(4) 0.023(4) 0.029(4)
C50 0.045(4) 0.044(4) 0.050(4) 0.026(3) 0.012(3) 0.018(3)
C51 0.040(3) 0.037(3) 0.029(3) 0.007(3) 0.014(3) 0.017(3)
C52 0.037(3) 0.039(3) 0.022(3) 0.011(2) 0.007(2) 0.016(3)
C53 0.033(3) 0.042(3) 0.030(3) 0.015(3) 0.004(3) 0.013(3)
C54 0.026(3) 0.053(4) 0.030(3) 0.017(3) 0.003(2) 0.012(3)
C55 0.031(3) 0.048(4) 0.025(3) 0.012(3) 0.004(2) 0.014(3)
C56 0.039(4) 0.051(4) 0.049(4) 0.031(3) 0.007(3) 0.019(3)
C57 0.034(3) 0.046(4) 0.044(4) 0.024(3) 0.005(3) 0.015(3)
C58 0.028(3) 0.052(4) 0.038(3) 0.024(3) 0.006(3) 0.015(3)
C59 0.048(4) 0.055(4) 0.047(4) 0.023(3) 0.016(3) 0.014(3)
C60 0.041(4) 0.062(4) 0.041(4) 0.023(3) 0.011(3) 0.015(3)

loop_
_atom_type_symbol
_atom_type_description
_atom_type_scat_dispersion_real
_atom_type_scat_dispersion_imag
_atom_type_scat_source
C C 0.0033 0.0016 'International Tables Vol C Tables 4.2.6.8 and 6.1.1.4'
H H 0.0000 0.0000 'International Tables Vol C Tables 4.2.6.8 and 6.1.1.4'
Cl Cl 0.1484 0.1585 'International Tables Vol C Tables 4.2.6.8 and 6.1.1.4'

loop_
_geom_angle_atom_site_label_1
_geom_angle_atom_site_label_2
_geom_angle_atom_site_label_3
_geom_angle
_geom_angle_site_symmetry_1
_geom_angle_site_symmetry_3
_geom_angle_publ_flag
C2 C1 C6 120.8(6) . . ?
C2 C1 H1 119.6 . . ?
C6 C1 H1 119.6 . . ?
C3 C2 C1 120.2(6) . . ?
C3 C2 H2 119.9 . . ?
C1 C2 H2 119.9 . . ?
C2 C3 C4 119.7(6) . . ?
C2 C3 H3 120.1 . . ?
C4 C3 H3 120.1 . . ?
C5 C4 C3 120.1(6) . . ?
C5 C4 H4 120.0 . . ?
C3 C4 H4 120.0 . . ?
C4 C5 C6 121.0(6) . . ?
C4 C5 H5 119.5 . . ?
C6 C5 H5 119.5 . . ?
C5 C6 C1 118.2(6) . . ?
C5 C6 C7 120.6(5) . . ?
C1 C6 C7 121.2(5) . . ?
C12 C7 C8 117.2(6) . . ?
C12 C7 C6 122.1(5) . . ?
C8 C7 C6 120.7(5) . . ?
C9 C8 C7 121.5(6) . . ?
C9 C8 H8 119.3 . . ?
C7 C8 H8 119.3 . . ?
C8 C9 C10 120.9(5) . . ?
C8 C9 H9 119.5 . . ?
C10 C9 H9 119.5 . . ?
C9 C10 C11 117.7(6) . . ?
C9 C10 C13 119.7(5) . . ?
C11 C10 C13 122.5(5) . . ?
C12 C11 C10 121.1(6) . . ?
C12 C11 H11 119.5 . . ?
C10 C11 H11 119.5 . . ?
C11 C12 C7 121.6(5) . . ?
C11 C12 H12 119.2 . . ?
C7 C12 H12 119.2 . . ?
C15 C13 C10 122.5(6) . . ?
C15 C13 C14 119.0(6) . . ?
C10 C13 C14 118.5(6) . . ?
C13 C14 Cl1 110.9(5) . . ?
C13 C14 H14A 109.5 . . ?
Cl1 C14 H14A 109.5 . . ?
C13 C14 H14B 109.5 . . ?
Cl1 C14 H14B 109.5 . . ?
H14A C14 H14B 108.0 . . ?
C13 C15 Cl2 123.8(6) . . ?
C13 C15 Cl3 123.4(5) . . ?
Cl2 C15 Cl3 112.9(4) . . ?
C17 C16 C21 121.8(6) . . ?
C17 C16 H16 119.1 . . ?
C21 C16 H16 119.1 . . ?
C18 C17 C16 121.0(7) . . ?
C18 C17 H17 119.5 . . ?
C16 C17 H17 119.5 . . ?
C17 C18 C19 117.8(6) . . ?
C17 C18 H18 121.1 . . ?
C19 C18 H18 121.1 . . ?
C20 C19 C18 121.1(6) . . ?
C20 C19 H19 119.4 . . ?
C18 C19 H19 119.4 . . ?
C19 C20 C21 122.1(7) . . ?
C19 C20 H20 119.0 . . ?
C21 C20 H20 119.0 . . ?
C20 C21 C16 116.2(6) . . ?
C20 C21 C22 122.4(6) . . ?
C16 C21 C22 121.4(5) . . ?
C27 C22 C23 116.1(6) . . ?
C27 C22 C21 121.8(5) . . ?
C23 C22 C21 122.0(5) . . ?
C24 C23 C22 121.4(5) . . ?
C24 C23 H23 119.3 . . ?
C22 C23 H23 119.3 . . ?
C25 C24 C23 121.7(6) . . ?
C25 C24 H24 119.1 . . ?
C23 C24 H24 119.1 . . ?
C24 C25 C26 117.7(6) . . ?
C24 C25 C28 121.1(5) . . ?
C26 C25 C28 121.1(5) . . ?
C27 C26 C25 120.8(6) . . ?
C27 C26 H26 119.6 . . ?
C25 C26 H26 119.6 . . ?
C26 C27 C22 122.2(6) . . ?
C26 C27 H27 118.9 . . ?
C22 C27 H27 118.9 . . ?
C30 C28 C29 120.1(6) . . ?
C30 C28 C25 122.3(6) . . ?
C29 C28 C25 117.6(5) . . ?
C28 C29 Cl4 110.1(5) . . ?
C28 C29 H29A 109.6 . . ?
Cl4 C29 H29A 109.6 . . ?
C28 C29 H29B 109.6 . . ?
Cl4 C29 H29B 109.6 . . ?
H29A C29 H29B 108.2 . . ?
C28 C30 Cl6 123.7(6) . . ?
C28 C30 Cl5 124.1(6) . . ?
Cl6 C30 Cl5 112.1(4) . . ?
C32 C31 C36 121.4(6) . . ?
C32 C31 H31 119.3 . . ?
C36 C31 H31 119.3 . . ?
C31 C32 C33 120.8(6) . . ?
C31 C32 H32 119.6 . . ?
C33 C32 H32 119.6 . . ?
C32 C33 C34 118.7(6) . . ?
C32 C33 H33 120.6 . . ?
C34 C33 H33 120.6 . . ?
C35 C34 C33 120.1(6) . . ?
C35 C34 H34 120.0 . . ?
C33 C34 H34 120.0 . . ?
C34 C35 C36 121.7(6) . . ?
C34 C35 H35 119.1 . . ?
C36 C35 H35 119.1 . . ?
C35 C36 C31 117.2(6) . . ?
C35 C36 C37 121.5(5) . . ?
C31 C36 C37 121.3(5) . . ?
C42 C37 C38 117.2(6) . . ?
C42 C37 C36 121.1(5) . . ?
C38 C37 C36 121.7(5) . . ?
C39 C38 C37 121.2(6) . . ?
C39 C38 H38 119.4 . . ?
C37 C38 H38 119.4 . . ?
C38 C39 C40 120.9(6) . . ?
C38 C39 H39 119.5 . . ?
C40 C39 H39 119.5 . . ?
C41 C40 C39 118.6(6) . . ?
C41 C40 C43 119.9(6) . . ?
C39 C40 C43 121.5(6) . . ?
C40 C41 C42 120.6(6) . . ?
C40 C41 H41 119.7 . . ?
C42 C41 H41 119.7 . . ?
C41 C42 C37 121.4(6) . . ?
C41 C42 H42 119.3 . . ?
C37 C42 H42 119.3 . . ?
C45 C43 C40 122.7(6) . . ?
C45 C43 C44 119.3(6) . . ?
C40 C43 C44 118.0(6) . . ?
C43 C44 Cl7 110.8(5) . . ?
C43 C44 H44A 109.5 . . ?
Cl7 C44 H44A 109.5 . . ?
C43 C44 H44B 109.5 . . ?
Cl7 C44 H44B 109.5 . . ?
H44A C44 H44B 108.1 . . ?
C43 C45 Cl9 124.4(5) . . ?
C43 C45 Cl8 124.0(6) . . ?
Cl9 C45 Cl8 111.6(4) . . ?
C47 C46 C51 121.6(6) . . ?
C47 C46 H46 119.2 . . ?
C51 C46 H46 119.2 . . ?
C48 C47 C46 120.2(6) . . ?
C48 C47 H47 119.9 . . ?
C46 C47 H47 119.9 . . ?
C49 C48 C47 119.2(7) . . ?
C49 C48 H48 120.4 . . ?
C47 C48 H48 120.4 . . ?
C48 C49 C50 121.8(7) . . ?
C48 C49 H49 119.1 . . ?
C50 C49 H49 119.1 . . ?
C49 C50 C51 120.2(7) . . ?
C49 C50 H50 119.9 . . ?
C51 C50 H50 119.9 . . ?
C46 C51 C50 117.0(6) . . ?
C46 C51 C52 121.4(6) . . ?
C50 C51 C52 121.6(6) . . ?
C53 C52 C57 116.6(6) . . ?
C53 C52 C51 122.2(5) . . ?
C57 C52 C51 121.2(6) . . ?
C54 C53 C52 121.8(6) . . ?
C54 C53 H53 119.1 . . ?
C52 C53 H53 119.1 . . ?
C55 C54 C53 121.1(6) . . ?
C55 C54 H54 119.5 . . ?
C53 C54 H54 119.5 . . ?
C54 C55 C56 117.5(6) . . ?
C54 C55 C58 121.5(5) . . ?
C56 C55 C58 120.9(6) . . ?
C57 C56 C55 121.7(6) . . ?
C57 C56 H56 119.1 . . ?
C55 C56 H56 119.1 . . ?
C56 C57 C52 121.3(6) . . ?
C56 C57 H57 119.3 . . ?
C52 C57 H57 119.3 . . ?
C60 C58 C55 122.0(6) . . ?
C60 C58 C59 121.0(7) . . ?
C55 C58 C59 117.0(6) . . ?
C58 C59 Cl10 109.8(5) . . ?
C58 C59 H59A 109.7 . . ?
Cl10 C59 H59A 109.7 . . ?
C58 C59 H59B 109.7 . . ?
Cl10 C59 H59B 109.7 . . ?
H59A C59 H59B 108.2 . . ?
C58 C60 Cl12 123.8(6) . . ?
C58 C60 Cl11 123.8(6) . . ?
Cl12 C60 Cl11 112.4(4) . . ?

loop_
_geom_bond_atom_site_label_1
_geom_bond_atom_site_label_2
_geom_bond_distance
_geom_bond_site_symmetry_2
_geom_bond_publ_flag
Cl1 C14 1.806(8) . ?
Cl2 C15 1.720(7) . ?
Cl3 C15 1.723(8) . ?
Cl4 C29 1.810(7) . ?
Cl5 C30 1.725(7) . ?
Cl6 C30 1.722(7) . ?
Cl7 C44 1.804(7) . ?
Cl8 C45 1.723(7) . ?
Cl9 C45 1.717(7) . ?
Cl10 C59 1.822(7) . ?
Cl11 C60 1.732(8) . ?
Cl12 C60 1.716(8) . ?
C1 C2 1.395(9) . ?
C1 C6 1.399(8) . ?
C1 H1 0.9500 . ?
C2 C3 1.368(9) . ?
C2 H2 0.9500 . ?
C3 C4 1.398(9) . ?
C3 H3 0.9500 . ?
C4 C5 1.385(9) . ?
C4 H4 0.9500 . ?
C5 C6 1.391(9) . ?
C5 H5 0.9500 . ?
C6 C7 1.497(9) . ?
C7 C12 1.394(8) . ?
C7 C8 1.398(8) . ?
C8 C9 1.387(9) . ?
C8 H8 0.9500 . ?
C9 C10 1.392(9) . ?
C9 H9 0.9500 . ?
C10 C11 1.398(9) . ?
C10 C13 1.484(9) . ?
C11 C12 1.380(9) . ?
C11 H11 0.9500 . ?
C12 H12 0.9500 . ?
C13 C15 1.343(10) . ?
C13 C14 1.499(9) . ?
C14 H14A 0.9900 . ?
C14 H14B 0.9900 . ?
C16 C17 1.388(9) . ?
C16 C21 1.403(9) . ?
C16 H16 0.9500 . ?
C17 C18 1.387(10) . ?
C17 H17 0.9500 . ?
C18 C19 1.389(11) . ?
C18 H18 0.9500 . ?
C19 C20 1.382(10) . ?
C19 H19 0.9500 . ?
C20 C21 1.396(9) . ?
C20 H20 0.9500 . ?
C21 C22 1.475(9) . ?
C22 C27 1.392(9) . ?
C22 C23 1.408(9) . ?
C23 C24 1.390(9) . ?
C23 H23 0.9500 . ?
C24 C25 1.375(8) . ?
C24 H24 0.9500 . ?
C25 C26 1.397(9) . ?
C25 C28 1.489(9) . ?
C26 C27 1.390(10) . ?
C26 H26 0.9500 . ?
C27 H27 0.9500 . ?
C28 C30 1.341(9) . ?
C28 C29 1.489(10) . ?
C29 H29A 0.9900 . ?
C29 H29B 0.9900 . ?
C31 C32 1.374(10) . ?
C31 C36 1.404(9) . ?
C31 H31 0.9500 . ?
C32 C33 1.391(10) . ?
C32 H32 0.9500 . ?
C33 C34 1.402(9) . ?
C33 H33 0.9500 . ?
C34 C35 1.376(9) . ?
C34 H34 0.9500 . ?
C35 C36 1.402(9) . ?
C35 H35 0.9500 . ?
C36 C37 1.489(9) . ?
C37 C42 1.398(9) . ?
C37 C38 1.402(8) . ?
C38 C39 1.387(9) . ?
C38 H38 0.9500 . ?
C39 C40 1.389(9) . ?
C39 H39 0.9500 . ?
C40 C41 1.386(9) . ?
C40 C43 1.484(9) . ?
C41 C42 1.395(10) . ?
C41 H41 0.9500 . ?
C42 H42 0.9500 . ?
C43 C45 1.343(10) . ?
C43 C44 1.506(9) . ?
C44 H44A 0.9900 . ?
C44 H44B 0.9900 . ?
C46 C47 1.390(9) . ?
C46 C51 1.397(9) . ?
C46 H46 0.9500 . ?
C47 C48 1.372(10) . ?
C47 H47 0.9500 . ?
C48 C49 1.365(11) . ?
C48 H48 0.9500 . ?
C49 C50 1.387(11) . ?
C49 H49 0.9500 . ?
C50 C51 1.406(9) . ?
C50 H50 0.9500 . ?
C51 C52 1.483(9) . ?
C52 C53 1.404(9) . ?
C52 C57 1.404(9) . ?
C53 C54 1.388(9) . ?
C53 H53 0.9500 . ?
C54 C55 1.383(9) . ?
C54 H54 0.9500 . ?
C55 C56 1.403(9) . ?
C55 C58 1.490(9) . ?
C56 C57 1.374(10) . ?
C56 H56 0.9500 . ?
C57 H57 0.9500 . ?
C58 C60 1.325(10) . ?
C58 C59 1.496(10) . ?
C59 H59A 0.9900 . ?
C59 H59B 0.9900 . ?

loop_
_geom_hbond_atom_site_label_D
_geom_hbond_atom_site_label_H
_geom_hbond_atom_site_label_A
_geom_hbond_distance_DH
_geom_hbond_distance_HA
_geom_hbond_distance_DA
_geom_hbond_angle_DHA
_geom_hbond_site_symmetry_A
_geom_hbond_publ_flag
C59 H59B Cl11 0.99 2.52 3.063(8) 114.5 . yes
C29 H29B Cl5 0.99 2.51 3.056(7) 114.2 . yes

loop_
_geom_torsion_atom_site_label_1
_geom_torsion_atom_site_label_2
_geom_torsion_atom_site_label_3
_geom_torsion_atom_site_label_4
_geom_torsion
_geom_torsion_site_symmetry_1
_geom_torsion_site_symmetry_2
_geom_torsion_site_symmetry_3
_geom_torsion_site_symmetry_4
_geom_torsion_publ_flag
C6 C1 C2 C3 -1.2(9) . . . . ?
C1 C2 C3 C4 2.0(9) . . . . ?
C2 C3 C4 C5 -1.3(10) . . . . ?
C3 C4 C5 C6 -0.3(10) . . . . ?
C4 C5 C6 C1 1.0(9) . . . . ?
C4 C5 C6 C7 -176.9(6) . . . . ?
C2 C1 C6 C5 -0.3(8) . . . . ?
C2 C1 C6 C7 177.7(5) . . . . ?
C5 C6 C7 C12 -160.1(6) . . . . ?
C1 C6 C7 C12 22.1(8) . . . . ?
C5 C6 C7 C8 21.2(8) . . . . ?
C1 C6 C7 C8 -156.6(6) . . . . ?
C12 C7 C8 C9 1.3(8) . . . . ?
C6 C7 C8 C9 -179.9(5) . . . . ?
C7 C8 C9 C10 0.2(9) . . . . ?
C8 C9 C10 C11 -1.5(9) . . . . ?
C8 C9 C10 C13 -179.6(6) . . . . ?
C9 C10 C11 C12 1.3(9) . . . . ?
C13 C10 C11 C12 179.3(6) . . . . ?
C10 C11 C12 C7 0.3(9) . . . . ?
C8 C7 C12 C11 -1.5(8) . . . . ?
C6 C7 C12 C11 179.7(5) . . . . ?
C9 C10 C13 C15 -126.3(7) . . . . ?
C11 C10 C13 C15 55.7(9) . . . . ?
C9 C10 C13 C14 52.5(8) . . . . ?
C11 C10 C13 C14 -125.6(7) . . . . ?
C15 C13 C14 Cl1 -94.6(7) . . . . ?
C10 C13 C14 Cl1 86.6(6) . . . . ?
C10 C13 C15 Cl2 -175.1(5) . . . . ?
C14 C13 C15 Cl2 6.2(9) . . . . ?
C10 C13 C15 Cl3 5.1(9) . . . . ?
C14 C13 C15 Cl3 -173.7(5) . . . . ?
C21 C16 C17 C18 -1.0(10) . . . . ?
C16 C17 C18 C19 0.7(10) . . . . ?
C17 C18 C19 C20 0.1(11) . . . . ?
C18 C19 C20 C21 -0.7(12) . . . . ?
C19 C20 C21 C16 0.5(11) . . . . ?
C19 C20 C21 C22 179.2(7) . . . . ?
C17 C16 C21 C20 0.4(9) . . . . ?
C17 C16 C21 C22 -178.3(6) . . . . ?
C20 C21 C22 C27 -172.1(7) . . . . ?
C16 C21 C22 C27 6.6(9) . . . . ?
C20 C21 C22 C23 7.7(9) . . . . ?
C16 C21 C22 C23 -173.7(6) . . . . ?
C27 C22 C23 C24 -0.7(9) . . . . ?
C21 C22 C23 C24 179.5(6) . . . . ?
C22 C23 C24 C25 -0.2(10) . . . . ?
C23 C24 C25 C26 0.5(10) . . . . ?
C23 C24 C25 C28 -176.0(6) . . . . ?
C24 C25 C26 C27 0.1(10) . . . . ?
C28 C25 C26 C27 176.6(6) . . . . ?
C25 C26 C27 C22 -1.1(11) . . . . ?
C23 C22 C27 C26 1.3(10) . . . . ?
C21 C22 C27 C26 -178.9(6) . . . . ?
C24 C25 C28 C30 -126.5(7) . . . . ?
C26 C25 C28 C30 57.1(9) . . . . ?
C24 C25 C28 C29 56.2(8) . . . . ?
C26 C25 C28 C29 -120.2(7) . . . . ?
C30 C28 C29 Cl4 -108.1(6) . . . . ?
C25 C28 C29 Cl4 69.3(6) . . . . ?
C29 C28 C30 Cl6 -177.9(5) . . . . ?
C25 C28 C30 Cl6 4.9(9) . . . . ?
C29 C28 C30 Cl5 -0.5(9) . . . . ?
C25 C28 C30 Cl5 -177.7(5) . . . . ?
C36 C31 C32 C33 0.6(10) . . . . ?
C31 C32 C33 C34 -0.5(10) . . . . ?
C32 C33 C34 C35 0.4(9) . . . . ?
C33 C34 C35 C36 -0.3(9) . . . . ?
C34 C35 C36 C31 0.3(9) . . . . ?
C34 C35 C36 C37 178.6(5) . . . . ?
C32 C31 C36 C35 -0.4(9) . . . . ?
C32 C31 C36 C37 -178.7(6) . . . . ?
C35 C36 C37 C42 -158.0(6) . . . . ?
C31 C36 C37 C42 20.3(8) . . . . ?
C35 C36 C37 C38 19.7(8) . . . . ?
C31 C36 C37 C38 -162.1(6) . . . . ?
C42 C37 C38 C39 -1.4(9) . . . . ?
C36 C37 C38 C39 -179.1(5) . . . . ?
C37 C38 C39 C40 0.0(9) . . . . ?
C38 C39 C40 C41 1.0(9) . . . . ?
C38 C39 C40 C43 -179.4(6) . . . . ?
C39 C40 C41 C42 -0.7(9) . . . . ?
C43 C40 C41 C42 179.8(6) . . . . ?
C40 C41 C42 C37 -0.7(10) . . . . ?
C38 C37 C42 C41 1.7(9) . . . . ?
C36 C37 C42 C41 179.4(6) . . . . ?
C41 C40 C43 C45 -130.3(7) . . . . ?
C39 C40 C43 C45 50.1(9) . . . . ?
C41 C40 C43 C44 48.1(8) . . . . ?
C39 C40 C43 C44 -131.5(6) . . . . ?
C45 C43 C44 Cl7 -97.6(7) . . . . ?
C40 C43 C44 Cl7 84.0(6) . . . . ?
C40 C43 C45 Cl9 6.5(9) . . . . ?
C44 C43 C45 Cl9 -171.9(5) . . . . ?
C40 C43 C45 Cl8 -174.6(5) . . . . ?
C44 C43 C45 Cl8 7.0(9) . . . . ?
C51 C46 C47 C48 0.4(10) . . . . ?
C46 C47 C48 C49 -1.0(10) . . . . ?
C47 C48 C49 C50 0.2(11) . . . . ?
C48 C49 C50 C51 1.2(11) . . . . ?
C47 C46 C51 C50 1.0(9) . . . . ?
C47 C46 C51 C52 -179.0(6) . . . . ?
C49 C50 C51 C46 -1.8(9) . . . . ?
C49 C50 C51 C52 178.3(6) . . . . ?
C46 C51 C52 C53 164.2(6) . . . . ?
C50 C51 C52 C53 -15.8(9) . . . . ?
C46 C51 C52 C57 -15.6(9) . . . . ?
C50 C51 C52 C57 164.3(6) . . . . ?
C57 C52 C53 C54 -0.7(9) . . . . ?
C51 C52 C53 C54 179.4(5) . . . . ?
C52 C53 C54 C55 1.2(9) . . . . ?
C53 C54 C55 C56 -1.5(9) . . . . ?
C53 C54 C55 C58 -177.3(6) . . . . ?
C54 C55 C56 C57 1.4(10) . . . . ?
C58 C55 C56 C57 177.3(6) . . . . ?
C55 C56 C57 C52 -1.0(11) . . . . ?
C53 C52 C57 C56 0.6(9) . . . . ?
C51 C52 C57 C56 -179.6(6) . . . . ?
C54 C55 C58 C60 -116.0(7) . . . . ?
C56 C55 C58 C60 68.3(9) . . . . ?
C54 C55 C58 C59 64.3(8) . . . . ?
C56 C55 C58 C59 -111.4(7) . . . . ?
C60 C58 C59 Cl10 -113.4(7) . . . . ?
C55 C58 C59 Cl10 66.3(7) . . . . ?
C55 C58 C60 Cl12 3.9(10) . . . . ?
C59 C58 C60 Cl12 -176.5(5) . . . . ?
C55 C58 C60 Cl11 -178.3(5) . . . . ?
C59 C58 C60 Cl11 1.4(10) . . . . ?
